data_7700013
loop_
_publ_author_name
'Sugahara, Tomohiro'
'Sasamori, Takahiro'
'Tokitoh, Norihiro'

_publ_section_title
;
 The formation of a 1,4-disilabenzene and its isomerization into a
 disilabenzvalene derivative.
;
_journal_issue 25
_journal_name_full 'Dalton transactions (Cambridge, England : 2003)'
_journal_page_first 9053
_journal_page_last 9056
_journal_paper_doi 10.1039/c9dt01322a
_journal_volume 48
_journal_year 2019
_chemical_formula_moiety 'C60 H118 Si10'
_chemical_formula_sum 'C63 H125 Si10'
_chemical_formula_weight 1163.52
_space_group_crystal_system monoclinic
_space_group_IT_number 14
_space_group_name_Hall '-P 2ybc'
_space_group_name_H-M_alt 'P 1 21/c 1'
_symmetry_space_group_name_Hall '-P 2ybc'
_symmetry_space_group_name_H-M 'P 1 21/c 1'
_atom_sites_solution_hydrogens geom
_audit_block_doi 10.5517/ccdc.csd.cc21yfgx
_audit_creation_method SHELXL-2014/7
_audit_update_record
;
2019-03-23 deposited with the CCDC.    2019-05-17 downloaded from the CCDC.
;
_cell_angle_alpha 90
_cell_angle_beta 105.3697(11)
_cell_angle_gamma 90
_cell_formula_units_Z 4
_cell_length_a 17.4494(3)
_cell_length_b 23.4849(6)
_cell_length_c 18.8183(6)
_cell_measurement_reflns_used 104560
_cell_measurement_temperature 103(2)
_cell_measurement_theta_max 26.00
_cell_measurement_theta_min 1.210
_cell_volume 7435.9(3)
_computing_cell_refinement HKL2000
_computing_data_collection CrystalClear
_computing_data_reduction HKL2000
_computing_molecular_graphics 'Yadokari-XG 2011 (Wakita Nemoto et al., 2011)'
_computing_publication_material 'Yadokari-XG 2011 (Wakita,Nemoto et al., 2011)'
_computing_structure_refinement 'SHELXL-2014/7 (Sheldrick, 2014)'
_computing_structure_solution 'SHELXT-2014/7 (Sheldrick, 2014)'
_diffrn_ambient_temperature 103(2)
_diffrn_detector_area_resol_mean 28.5714
_diffrn_measured_fraction_theta_full 0.993
_diffrn_measured_fraction_theta_max 0.991
_diffrn_measurement_device_type 'Rigaku VariMax Saturn'
_diffrn_measurement_method \w
_diffrn_radiation_type MoK\a
_diffrn_radiation_wavelength 0.71075
_diffrn_reflns_av_R_equivalents 0.0543
_diffrn_reflns_av_unetI/netI 0.0271
_diffrn_reflns_Laue_measured_fraction_full 0.993
_diffrn_reflns_Laue_measured_fraction_max 0.991
_diffrn_reflns_limit_h_max 21
_diffrn_reflns_limit_h_min -21
_diffrn_reflns_limit_k_max 28
_diffrn_reflns_limit_k_min -28
_diffrn_reflns_limit_l_max 23
_diffrn_reflns_limit_l_min -23
_diffrn_reflns_number 104560
_diffrn_reflns_point_group_measured_fraction_full 0.993
_diffrn_reflns_point_group_measured_fraction_max 0.991
_diffrn_reflns_theta_full 25.242
_diffrn_reflns_theta_max 26.000
_diffrn_reflns_theta_min 1.210
_diffrn_source 'rotating-anode X-ray tube'
_exptl_absorpt_coefficient_mu 0.210
_exptl_absorpt_correction_T_max 0.977
_exptl_absorpt_correction_T_min 0.975
_exptl_absorpt_correction_type multi-scan
_exptl_absorpt_process_details
;
 MULABS - Empirical Correction for Absorption Anisotropy.
 Blessing, R. H., Acta Cryst., A51, 33-38 (1995).
;
_exptl_crystal_colour colorless
_exptl_crystal_density_diffrn 1.039
_exptl_crystal_description prism
_exptl_crystal_F_000 2572
_exptl_crystal_size_max 0.120
_exptl_crystal_size_mid 0.120
_exptl_crystal_size_min 0.110
_refine_diff_density_max 0.764
_refine_diff_density_min -0.576
_refine_diff_density_rms 0.060
_refine_ls_extinction_method none
_refine_ls_goodness_of_fit_ref 1.065
_refine_ls_hydrogen_treatment constr
_refine_ls_matrix_type full
_refine_ls_number_parameters 906
_refine_ls_number_reflns 14469
_refine_ls_number_restraints 148
_refine_ls_restrained_S_all 1.077
_refine_ls_R_factor_all 0.1037
_refine_ls_R_factor_gt 0.0801
_refine_ls_shift/su_max 0.001
_refine_ls_shift/su_mean 0.000
_refine_ls_structure_factor_coef Fsqd
_refine_ls_weighting_details 'w=1/[\s^2^(Fo^2^)+(0.0785P)^2^+12.2447P] where P=(Fo^2^+2Fc^2^)/3'
_refine_ls_weighting_scheme calc
_refine_ls_wR_factor_gt 0.1896
_refine_ls_wR_factor_ref 0.2155
_reflns_Friedel_coverage 0.000
_reflns_number_gt 11042
_reflns_number_total 14469
_reflns_threshold_expression 'I > 2\s(I)'
_cod_data_source_file c9dt01322a2.cif
_cod_data_source_block compound3
_cod_depositor_comments 'Adding full bibliography for 7700013--7700015.cif.'
_cod_database_code 7700013
_shelx_shelxl_version_number 2014/7
_shelx_space_group_comment
;
The symmetry employed for this shelxl refinement is uniquely defined
by the following loop, which should always be used as a source of
symmetry information in preference to the above space-group names.
They are only intended as comments.
;
_shelx_estimated_absorpt_t_min 0.975
_shelx_estimated_absorpt_t_max 0.977

loop_
_space_group_symop_operation_xyz
'x, y, z'
'-x, y+1/2, -z+1/2'
'-x, -y, -z'
'x, -y-1/2, z-1/2'

loop_
_atom_site_label
_atom_site_type_symbol
_atom_site_fract_x
_atom_site_fract_y
_atom_site_fract_z
_atom_site_U_iso_or_equiv
_atom_site_adp_type
_atom_site_occupancy
_atom_site_site_symmetry_order
_atom_site_calc_flag
_atom_site_refinement_flags_posn
_atom_site_refinement_flags_adp
_atom_site_refinement_flags_occupancy
_atom_site_disorder_assembly
_atom_site_disorder_group
Si1 Si 0.75823(6) 0.66207(5) 0.69072(6) 0.0550(3) Uani 1 1 d . . . . .
C1 C 0.7188(3) 0.65522(19) 0.5878(2) 0.0635(11) Uani 1 1 d . . . . .
C2 C 0.6474(3) 0.68192(19) 0.5654(2) 0.0655(11) Uani 1 1 d . . . . .
Si2 Si 0.61828(6) 0.71194(4) 0.64767(5) 0.0463(2) Uani 1 1 d . . . . .
C3 C 0.7117(2) 0.72627(17) 0.71957(19) 0.0511(9) Uani 1 1 d . . . . .
C4 C 0.6690(2) 0.66653(17) 0.72728(19) 0.0508(9) Uani 1 1 d . . . . .
C5 C 0.7564(4) 0.6247(3) 0.5337(3) 0.0873(17) Uani 1 1 d . . . . .
H1 H 0.7162 0.5976 0.5056 0.105 Uiso 0.618(11) 1 calc R U P A 1
H2 H 0.7643 0.6537 0.4982 0.105 Uiso 0.618(11) 1 calc R U P A 1
H3 H 0.7545 0.6503 0.4916 0.105 Uiso 0.382(11) 1 calc R U P A 2
H4 H 0.8130 0.6172 0.5585 0.105 Uiso 0.382(11) 1 calc R U P A 2
C6 C 0.8291(5) 0.5940(5) 0.5575(4) 0.098(4) Uani 0.618(11) 1 d . . P A 1
H5 H 0.8429 0.5777 0.5146 0.146 Uiso 0.618(11) 1 calc R U P A 1
H6 H 0.8714 0.6199 0.5833 0.146 Uiso 0.618(11) 1 calc R U P A 1
H7 H 0.8229 0.5633 0.5909 0.146 Uiso 0.618(11) 1 calc R U P A 1
C7 C 0.6017(4) 0.6847(3) 0.4842(3) 0.122(3) Uani 1 1 d . . . . .
H8 H 0.6398 0.6975 0.4568 0.146 Uiso 0.542(4) 1 calc R U P B 1
H9 H 0.5867 0.6451 0.4683 0.146 Uiso 0.542(4) 1 calc R U P B 1
H10 H 0.6387 0.6893 0.4528 0.146 Uiso 0.458(4) 1 calc R U P B 2
H11 H 0.5641 0.7170 0.4752 0.146 Uiso 0.458(4) 1 calc R U P B 2
C8 C 0.5322(5) 0.7185(4) 0.4595(4) 0.074(3) Uani 0.542(4) 1 d . . P B 1
H12 H 0.5116 0.7147 0.4060 0.111 Uiso 0.542(4) 1 calc R U P B 1
H13 H 0.4918 0.7058 0.4836 0.111 Uiso 0.542(4) 1 calc R U P B 1
H14 H 0.5453 0.7585 0.4720 0.111 Uiso 0.542(4) 1 calc R U P B 1
C9 C 0.7403(2) 0.7706(2) 0.7791(2) 0.0679(12) Uani 1 1 d . . . . .
H15 H 0.7696 0.7999 0.7589 0.081 Uiso 0.613(9) 1 calc R U P C 1
H16 H 0.6926 0.7895 0.7872 0.081 Uiso 0.613(9) 1 calc R U P C 1
H17 H 0.7931 0.7595 0.8107 0.081 Uiso 0.387(9) 1 calc R U P C 2
H18 H 0.7459 0.8078 0.7561 0.081 Uiso 0.387(9) 1 calc R U P C 2
C10 C 0.7919(4) 0.7539(3) 0.8531(3) 0.0526(18) Uani 0.613(9) 1 d . . P C 1
H19 H 0.8047 0.7877 0.8846 0.079 Uiso 0.613(9) 1 calc R U P C 1
H20 H 0.7636 0.7262 0.8759 0.079 Uiso 0.613(9) 1 calc R U P C 1
H21 H 0.8411 0.7367 0.8474 0.079 Uiso 0.613(9) 1 calc R U P C 1
C11 C 0.6464(2) 0.64454(19) 0.7945(2) 0.0639(12) Uani 1 1 d . . . . .
H22 H 0.6133 0.6735 0.8106 0.077 Uiso 0.698(9) 1 calc R U P D 1
H23 H 0.6954 0.6393 0.8350 0.077 Uiso 0.698(9) 1 calc R U P D 1
H24 H 0.6950 0.6342 0.8332 0.077 Uiso 0.302(9) 1 calc R U P D 2
H25 H 0.6131 0.6100 0.7815 0.077 Uiso 0.302(9) 1 calc R U P D 2
C12 C 0.5991(4) 0.5861(3) 0.7807(5) 0.097(3) Uani 0.698(9) 1 d . . P D 1
H26 H 0.5862 0.5741 0.8261 0.146 Uiso 0.698(9) 1 calc R U P D 1
H27 H 0.5498 0.5911 0.7415 0.146 Uiso 0.698(9) 1 calc R U P D 1
H28 H 0.6319 0.5569 0.7659 0.146 Uiso 0.698(9) 1 calc R U P D 1
C13 C 0.8605(2) 0.63374(17) 0.73470(18) 0.0495(9) Uani 1 1 d . . . . .
C14 C 0.8709(2) 0.57644(16) 0.75813(18) 0.0465(8) Uani 1 1 d . . . . .
C15 C 0.9452(2) 0.55065(16) 0.76975(19) 0.0460(8) Uani 1 1 d . . . . .
H29 H 0.9506 0.5117 0.7839 0.055 Uiso 1 1 calc R U . . .
C16 C 1.0117(2) 0.57977(16) 0.7615(2) 0.0484(8) Uani 1 1 d . . . . .
C17 C 1.0023(2) 0.63730(17) 0.7439(2) 0.0533(9) Uani 1 1 d . . . . .
H30 H 1.0475 0.6584 0.7400 0.064 Uiso 1 1 calc R U . . .
C18 C 0.9290(2) 0.66558(17) 0.7316(2) 0.0533(9) Uani 1 1 d . . . . .
C19 C 0.80565(19) 0.54176(17) 0.77732(18) 0.0477(8) Uani 1 1 d . . . . .
H31 H 0.7598 0.5687 0.7698 0.057 Uiso 1 1 calc R U . . .
Si3 Si 0.83432(6) 0.52643(5) 0.88031(6) 0.0539(3) Uani 1 1 d . . . . .
C20 C 0.7433(3) 0.5111(2) 0.9107(3) 0.0741(13) Uani 1 1 d . . . . .
H32 H 0.7162 0.4778 0.8842 0.111 Uiso 1 1 calc R U . . .
H33 H 0.7581 0.5034 0.9638 0.111 Uiso 1 1 calc R U . . .
H34 H 0.7077 0.5441 0.9002 0.111 Uiso 1 1 calc R U . . .
C21 C 0.9024(3) 0.4635(3) 0.9077(3) 0.0900(18) Uani 1 1 d . . . . .
H35 H 0.8772 0.4296 0.8812 0.135 Uiso 1 1 calc R U . . .
H36 H 0.9526 0.4710 0.8953 0.135 Uiso 1 1 calc R U . . .
H37 H 0.9130 0.4572 0.9609 0.135 Uiso 1 1 calc R U . . .
C22 C 0.8840(4) 0.5895(3) 0.9314(2) 0.0931(17) Uani 1 1 d . . . . .
H38 H 0.9322 0.5982 0.9160 0.140 Uiso 1 1 calc R U . . .
H39 H 0.8478 0.6222 0.9208 0.140 Uiso 1 1 calc R U . . .
H40 H 0.8983 0.5815 0.9844 0.140 Uiso 1 1 calc R U . . .
Si4 Si 0.76589(7) 0.48012(6) 0.71279(7) 0.0623(3) Uani 1 1 d . . . . .
C23 C 0.8427(4) 0.4379(4) 0.6839(5) 0.068(2) Uani 0.599(11) 1 d . . P E 1
H41 H 0.8170 0.4072 0.6509 0.102 Uiso 0.599(11) 1 calc R U P E 1
H42 H 0.8716 0.4627 0.6581 0.102 Uiso 0.599(11) 1 calc R U P E 1
H43 H 0.8799 0.4216 0.7275 0.102 Uiso 0.599(11) 1 calc R U P E 1
C24 C 0.6896(5) 0.5057(4) 0.6263(5) 0.070(2) Uani 0.599(11) 1 d . . P E 1
H44 H 0.6485 0.5280 0.6403 0.105 Uiso 0.599(11) 1 calc R U P E 1
H45 H 0.7160 0.5294 0.5970 0.105 Uiso 0.599(11) 1 calc R U P E 1
H46 H 0.6651 0.4727 0.5970 0.105 Uiso 0.599(11) 1 calc R U P E 1
C25 C 0.7063(6) 0.4256(5) 0.7534(6) 0.094(3) Uani 0.599(11) 1 d . . P E 1
H47 H 0.6646 0.4454 0.7697 0.142 Uiso 0.599(11) 1 calc R U P E 1
H48 H 0.6821 0.3975 0.7156 0.142 Uiso 0.599(11) 1 calc R U P E 1
H49 H 0.7421 0.4062 0.7954 0.142 Uiso 0.599(11) 1 calc R U P E 1
C26 C 1.0918(2) 0.54913(16) 0.7777(2) 0.0554(9) Uani 1 1 d . . . . .
C27 C 1.0830(2) 0.49337(18) 0.7338(3) 0.0677(12) Uani 1 1 d . . . . .
H50 H 1.0414 0.4700 0.7454 0.102 Uiso 1 1 calc R U . . .
H51 H 1.0685 0.5019 0.6809 0.102 Uiso 1 1 calc R U . . .
H52 H 1.1335 0.4726 0.7470 0.102 Uiso 1 1 calc R U . . .
C28 C 1.1176(2) 0.5351(2) 0.8611(3) 0.0673(11) Uani 1 1 d . . . . .
H53 H 1.0766 0.5118 0.8739 0.101 Uiso 1 1 calc R U . . .
H54 H 1.1679 0.5142 0.8727 0.101 Uiso 1 1 calc R U . . .
H55 H 1.1244 0.5706 0.8895 0.101 Uiso 1 1 calc R U . . .
C29 C 1.1563(2) 0.58524(19) 0.7596(3) 0.0707(12) Uani 1 1 d . . . . .
H56 H 1.2062 0.5638 0.7709 0.106 Uiso 1 1 calc R U . . .
H57 H 1.1407 0.5951 0.7072 0.106 Uiso 1 1 calc R U . . .
H58 H 1.1635 0.6202 0.7892 0.106 Uiso 1 1 calc R U . . .
C30 C 0.9299(3) 0.73027(19) 0.7228(2) 0.0663(11) Uani 1 1 d . . . . .
H59 H 0.8742 0.7430 0.7187 0.080 Uiso 1 1 calc R U . . .
Si5 Si 0.99353(10) 0.76499(6) 0.81130(9) 0.0814(4) Uani 1 1 d . . . . .
C31 C 1.0004(5) 0.7191(2) 0.8931(3) 0.111(2) Uani 1 1 d . . . . .
H60 H 0.9468 0.7105 0.8974 0.166 Uiso 1 1 calc R U . . .
H61 H 1.0276 0.6836 0.8877 0.166 Uiso 1 1 calc R U . . .
H62 H 1.0303 0.7391 0.9376 0.166 Uiso 1 1 calc R U . . .
C32 C 1.0982(3) 0.7775(2) 0.8106(4) 0.106(2) Uani 1 1 d . . . . .
H63 H 1.0996 0.8016 0.7685 0.160 Uiso 1 1 calc R U . . .
H64 H 1.1265 0.7964 0.8564 0.160 Uiso 1 1 calc R U . . .
H65 H 1.1238 0.7409 0.8065 0.160 Uiso 1 1 calc R U . . .
C33 C 0.9499(4) 0.8357(2) 0.8262(4) 0.110(2) Uani 1 1 d . . . . .
H66 H 0.8944 0.8305 0.8269 0.164 Uiso 1 1 calc R U . . .
H67 H 0.9802 0.8517 0.8734 0.164 Uiso 1 1 calc DR U . . .
H68 H 0.9524 0.8617 0.7862 0.164 Uiso 1 1 calc R U . . .
Si6 Si 0.95541(10) 0.75978(8) 0.63842(10) 0.0971(5) Uani 1 1 d . . . . .
C34 C 1.0526(5) 0.7347(3) 0.6274(4) 0.144(3) Uani 1 1 d . . . . .
H69 H 1.0947 0.7441 0.6717 0.215 Uiso 1 1 calc R U . . .
H70 H 1.0507 0.6933 0.6201 0.215 Uiso 1 1 calc R U . . .
H71 H 1.0635 0.7533 0.5845 0.215 Uiso 1 1 calc R U . . .
C35 C 0.9584(3) 0.8404(3) 0.6439(4) 0.112(2) Uani 1 1 d . . . . .
H72 H 0.9978 0.8523 0.6890 0.167 Uiso 1 1 calc R U . . .
H73 H 0.9730 0.8559 0.6009 0.167 Uiso 1 1 calc R U . . .
H74 H 0.9059 0.8548 0.6447 0.167 Uiso 1 1 calc R U . . .
C36 C 0.8815(6) 0.7405(5) 0.5541(4) 0.182(5) Uani 1 1 d . . . . .
H75 H 0.8289 0.7529 0.5571 0.274 Uiso 1 1 calc R U . . .
H76 H 0.8943 0.7591 0.5120 0.274 Uiso 1 1 calc R U . . .
H77 H 0.8815 0.6991 0.5475 0.274 Uiso 1 1 calc R U . . .
C37 C 0.52390(19) 0.75375(13) 0.62892(16) 0.0384(7) Uani 1 1 d . . . . .
C38 C 0.4489(2) 0.72582(14) 0.61206(18) 0.0442(8) Uani 1 1 d . . . . .
C39 C 0.3815(2) 0.75435(15) 0.57157(18) 0.0473(8) Uani 1 1 d . . . . .
H78 H 0.3321 0.7349 0.5600 0.057 Uiso 1 1 calc R U . . .
C40 C 0.3834(2) 0.80986(14) 0.54735(17) 0.0424(7) Uani 1 1 d . . . . .
C41 C 0.4547(2) 0.83860(14) 0.57072(18) 0.0440(7) Uani 1 1 d . . . . .
H79 H 0.4563 0.8777 0.5585 0.053 Uiso 1 1 calc R U . . .
C42 C 0.5246(2) 0.81277(13) 0.61154(18) 0.0404(7) Uani 1 1 d . . . . .
C43 C 0.4368(17) 0.6624(13) 0.6366(14) 0.049(5) Uani 0.542(4) 1 d . . P B 1
H80 H 0.4910 0.6511 0.6666 0.059 Uiso 0.542(4) 1 calc R U P B 1
Si7 Si 0.4124(2) 0.60731(10) 0.56230(14) 0.0597(8) Uani 0.542(4) 1 d . . P B 1
C44 C 0.4923(6) 0.5831(4) 0.5301(7) 0.108(4) Uani 0.542(4) 1 d . U P B 1
H81 H 0.5365 0.5721 0.5720 0.161 Uiso 0.542(4) 1 calc R U P B 1
H82 H 0.4754 0.5500 0.4979 0.161 Uiso 0.542(4) 1 calc R U P B 1
H83 H 0.5097 0.6135 0.5023 0.161 Uiso 0.542(4) 1 calc R U P B 1
C45 C 0.3662(11) 0.5452(5) 0.6054(9) 0.145(5) Uani 0.542(4) 1 d . U P B 1
H84 H 0.3218 0.5596 0.6230 0.217 Uiso 0.542(4) 1 calc R U P B 1
H85 H 0.3468 0.5157 0.5681 0.217 Uiso 0.542(4) 1 calc R U P B 1
H86 H 0.4066 0.5289 0.6468 0.217 Uiso 0.542(4) 1 calc R U P B 1
C46 C 0.3246(8) 0.6295(6) 0.4883(9) 0.091(4) Uani 0.542(4) 1 d . U P B 1
H87 H 0.2825 0.6425 0.5101 0.137 Uiso 0.542(4) 1 calc R U P B 1
H88 H 0.3395 0.6607 0.4599 0.137 Uiso 0.542(4) 1 calc R U P B 1
H89 H 0.3052 0.5972 0.4555 0.137 Uiso 0.542(4) 1 calc R U P B 1
Si8 Si 0.3816(3) 0.6696(2) 0.7037(2) 0.0489(9) Uani 0.542(4) 1 d . . P B 1
C47 C 0.3950(9) 0.7396(5) 0.7527(6) 0.091(4) Uani 0.542(4) 1 d . . P B 1
H90 H 0.3631 0.7403 0.7884 0.136 Uiso 0.542(4) 1 calc R U P B 1
H91 H 0.4512 0.7448 0.7786 0.136 Uiso 0.542(4) 1 calc R U P B 1
H92 H 0.3779 0.7703 0.7168 0.136 Uiso 0.542(4) 1 calc R U P B 1
C48 C 0.3955(14) 0.6044(8) 0.7707(9) 0.089(6) Uani 0.542(4) 1 d . . P B 1
H93 H 0.3642 0.6104 0.8063 0.134 Uiso 0.542(4) 1 calc R U P B 1
H94 H 0.3775 0.5697 0.7424 0.134 Uiso 0.542(4) 1 calc R U P B 1
H95 H 0.4518 0.6007 0.7970 0.134 Uiso 0.542(4) 1 calc R U P B 1
C49 C 0.2717(5) 0.6678(7) 0.6573(6) 0.119(5) Uani 0.542(4) 1 d . . P B 1
H96 H 0.2420 0.6718 0.6945 0.179 Uiso 0.542(4) 1 calc R U P B 1
H97 H 0.2580 0.6993 0.6220 0.179 Uiso 0.542(4) 1 calc R U P B 1
H98 H 0.2580 0.6315 0.6314 0.179 Uiso 0.542(4) 1 calc R U P B 1
C50 C 0.3086(2) 0.83696(16) 0.4980(2) 0.0540(9) Uani 1 1 d . . . . .
C51 C 0.3240(3) 0.89746(16) 0.4737(2) 0.0628(11) Uani 1 1 d . . . . .
H99 H 0.2746 0.9132 0.4422 0.094 Uiso 1 1 calc R U . . .
H100 H 0.3428 0.9216 0.5173 0.094 Uiso 1 1 calc R U . . .
H101 H 0.3644 0.8961 0.4461 0.094 Uiso 1 1 calc R U . . .
C52 C 0.2439(3) 0.8403(2) 0.5390(3) 0.0840(15) Uani 1 1 d . . . . .
H102 H 0.1960 0.8577 0.5070 0.126 Uiso 1 1 calc R U . . .
H103 H 0.2313 0.8019 0.5528 0.126 Uiso 1 1 calc R U . . .
H104 H 0.2628 0.8635 0.5836 0.126 Uiso 1 1 calc R U . . .
C53 C 0.2788(4) 0.8007(2) 0.4287(3) 0.0937(19) Uani 1 1 d . . . . .
H105 H 0.2308 0.8180 0.3968 0.141 Uiso 1 1 calc R U . . .
H106 H 0.3200 0.7987 0.4021 0.141 Uiso 1 1 calc R U . . .
H107 H 0.2666 0.7623 0.4426 0.141 Uiso 1 1 calc R U . . .
C54 C 0.5971(2) 0.85031(14) 0.6385(2) 0.0489(8) Uani 1 1 d . . . . .
H108 H 0.6411 0.8242 0.6642 0.059 Uiso 0.542(4) 1 calc R U P B 1
H109 H 0.6368 0.8257 0.6732 0.059 Uiso 0.458(4) 1 calc R U P B 2
Si9 Si 0.6333(4) 0.8869(2) 0.5676(4) 0.0554(10) Uani 0.542(4) 1 d . . P B 1
C55 C 0.6137(9) 0.8296(8) 0.4856(8) 0.148(4) Uani 0.542(4) 1 d . U P B 1
H110 H 0.6410 0.7940 0.5039 0.222 Uiso 0.542(4) 1 calc R U P B 1
H111 H 0.5565 0.8225 0.4674 0.222 Uiso 0.542(4) 1 calc R U P B 1
H112 H 0.6339 0.8444 0.4454 0.222 Uiso 0.542(4) 1 calc R U P B 1
C56 C 0.7375(7) 0.8902(8) 0.5977(8) 0.134(4) Uani 0.542(4) 1 d . U P B 1
H113 H 0.7577 0.8567 0.6278 0.202 Uiso 0.542(4) 1 calc R U P B 1
H114 H 0.7595 0.8911 0.5549 0.202 Uiso 0.542(4) 1 calc R U P B 1
H115 H 0.7534 0.9247 0.6271 0.202 Uiso 0.542(4) 1 calc R U P B 1
C57 C 0.5773(9) 0.9393(8) 0.5129(9) 0.149(5) Uani 0.542(4) 1 d . U P B 1
H116 H 0.5208 0.9295 0.5023 0.223 Uiso 0.542(4) 1 calc R U P B 1
H117 H 0.5867 0.9759 0.5389 0.223 Uiso 0.542(4) 1 calc R U P B 1
H118 H 0.5927 0.9422 0.4666 0.223 Uiso 0.542(4) 1 calc R U P B 1
Si10 Si 0.5785(4) 0.9021(2) 0.7168(2) 0.0414(8) Uani 0.542(4) 1 d . . P B 1
C58 C 0.5341(9) 0.8638(5) 0.7801(7) 0.065(4) Uani 0.542(4) 1 d . . P B 1
H119 H 0.4826 0.8482 0.7529 0.098 Uiso 0.542(4) 1 calc R U P B 1
H120 H 0.5693 0.8326 0.8031 0.098 Uiso 0.542(4) 1 calc R U P B 1
H121 H 0.5266 0.8899 0.8183 0.098 Uiso 0.542(4) 1 calc R U P B 1
C59 C 0.6768(12) 0.9290(9) 0.7781(7) 0.079(5) Uani 0.542(4) 1 d . . P B 1
H122 H 0.7051 0.9504 0.7483 0.119 Uiso 0.542(4) 1 calc R U P B 1
H123 H 0.6665 0.9538 0.8165 0.119 Uiso 0.542(4) 1 calc R U P B 1
H124 H 0.7092 0.8965 0.8013 0.119 Uiso 0.542(4) 1 calc R U P B 1
C60 C 0.5010(5) 0.9614(3) 0.6766(5) 0.0565(19) Uani 0.542(4) 1 d . . P B 1
H125 H 0.5201 0.9845 0.6415 0.085 Uiso 0.542(4) 1 calc R U P B 1
H126 H 0.4501 0.9439 0.6515 0.085 Uiso 0.542(4) 1 calc R U P B 1
H127 H 0.4939 0.9857 0.7168 0.085 Uiso 0.542(4) 1 calc R U P B 1
C61 C 1.1035(11) 0.8915(7) 1.0024(10) 0.159(6) Uani 0.5 1 d D U P F -1
H128 H 1.0946 0.8506 1.0072 0.238 Uiso 0.5 1 calc R U P F -1
H129 H 1.1124 0.8992 0.9541 0.238 Uiso 0.5 1 calc R U P F -1
H130 H 1.1502 0.9034 1.0412 0.238 Uiso 0.5 1 calc R U P F -1
C62 C 1.0301(10) 0.9248(6) 1.0101(9) 0.153(5) Uani 0.5 1 d D U P F -1
H131 H 0.9828 0.9121 0.9714 0.184 Uiso 0.5 1 calc R U P F -1
H132 H 1.0207 0.9164 1.0586 0.184 Uiso 0.5 1 calc R U P F -1
C63 C 1.0406(12) 0.9883(6) 1.0032(10) 0.161(5) Uani 0.5 1 d D U P F -1
H133 H 1.0929 0.9987 1.0364 0.193 Uiso 0.5 1 calc R U P F -1
H134 H 1.0434 0.9960 0.9522 0.193 Uiso 0.5 1 calc R U P F -1
C64 C 0.9811(17) 1.0267(7) 1.0191(10) 0.187(6) Uani 0.5 1 d D U P F -1
H135 H 1.0071 1.0484 1.0641 0.224 Uiso 0.5 1 calc R U P F -1
H136 H 0.9394 1.0029 1.0311 0.224 Uiso 0.5 1 calc R U P F -1
C65 C 0.9406(16) 1.0688(9) 0.9612(9) 0.214(7) Uani 0.5 1 d D U P F -1
H137 H 0.8883 1.0531 0.9341 0.257 Uiso 0.5 1 calc R U P F -1
H138 H 0.9728 1.0734 0.9255 0.257 Uiso 0.5 1 calc R U P F -1
C66 C 0.9277(19) 1.1271(8) 0.9912(10) 0.242(8) Uani 0.5 1 d D U P F -1
H139 H 0.9010 1.1521 0.9504 0.363 Uiso 0.5 1 calc R U P F -1
H140 H 0.8945 1.1232 1.0256 0.363 Uiso 0.5 1 calc R U P F -1
H141 H 0.9791 1.1436 1.0170 0.363 Uiso 0.5 1 calc R U P F -1
C67 C 0.7222(10) 0.5766(7) 0.5086(8) 0.098(6) Uani 0.382(11) 1 d . . P A 2
H142 H 0.7495 0.5597 0.4744 0.147 Uiso 0.382(11) 1 calc R U P A 2
H143 H 0.7250 0.5504 0.5497 0.147 Uiso 0.382(11) 1 calc R U P A 2
H144 H 0.6664 0.5836 0.4827 0.147 Uiso 0.382(11) 1 calc R U P A 2
C68 C 0.5487(10) 0.6177(7) 0.4645(10) 0.133(6) Uani 0.458(4) 1 d . . P B 2
H145 H 0.5180 0.6169 0.4127 0.199 Uiso 0.458(4) 1 calc R U P B 2
H146 H 0.5869 0.5861 0.4739 0.199 Uiso 0.458(4) 1 calc R U P B 2
H147 H 0.5126 0.6137 0.4961 0.199 Uiso 0.458(4) 1 calc R U P B 2
C69 C 0.6858(7) 0.7758(6) 0.8225(7) 0.084(5) Uani 0.387(9) 1 d . . P C 2
H148 H 0.7050 0.8046 0.8608 0.127 Uiso 0.387(9) 1 calc R U P C 2
H149 H 0.6338 0.7873 0.7911 0.127 Uiso 0.387(9) 1 calc R U P C 2
H150 H 0.6809 0.7391 0.8456 0.127 Uiso 0.387(9) 1 calc R U P C 2
C70 C 0.5992(7) 0.6917(5) 0.8244(6) 0.042(3) Uani 0.302(9) 1 d . . P D 2
H151 H 0.5846 0.6773 0.8679 0.063 Uiso 0.302(9) 1 calc R U P D 2
H152 H 0.6325 0.7256 0.8377 0.063 Uiso 0.302(9) 1 calc R U P D 2
H153 H 0.5509 0.7015 0.7861 0.063 Uiso 0.302(9) 1 calc R U P D 2
C71 C 0.7763(16) 0.4124(6) 0.7597(9) 0.119(8) Uani 0.401(11) 1 d . . P E 2
H154 H 0.8328 0.4044 0.7816 0.178 Uiso 0.401(11) 1 calc R U P E 2
H155 H 0.7485 0.4136 0.7986 0.178 Uiso 0.401(11) 1 calc R U P E 2
H156 H 0.7533 0.3823 0.7244 0.178 Uiso 0.401(11) 1 calc R U P E 2
C72 C 0.8304(7) 0.4744(7) 0.6463(7) 0.077(5) Uani 0.401(11) 1 d . . P E 2
H157 H 0.8843 0.4630 0.6733 0.116 Uiso 0.401(11) 1 calc R U P E 2
H158 H 0.8079 0.4458 0.6086 0.116 Uiso 0.401(11) 1 calc R U P E 2
H159 H 0.8322 0.5113 0.6227 0.116 Uiso 0.401(11) 1 calc R U P E 2
C73 C 0.6651(8) 0.5008(8) 0.6695(11) 0.108(6) Uani 0.401(11) 1 d . . P E 2
H160 H 0.6648 0.5378 0.6454 0.161 Uiso 0.401(11) 1 calc R U P E 2
H161 H 0.6402 0.4722 0.6326 0.161 Uiso 0.401(11) 1 calc R U P E 2
H162 H 0.6353 0.5036 0.7068 0.161 Uiso 0.401(11) 1 calc R U P E 2
C74 C 0.4378(17) 0.6725(15) 0.6460(19) 0.056(8) Uani 0.458(4) 1 d . . P B 2
H163 H 0.4920 0.6565 0.6684 0.067 Uiso 0.458(4) 1 calc R U P B 2
Si11 Si 0.3776(2) 0.61353(14) 0.5788(3) 0.0740(11) Uani 0.458(4) 1 d . . P B 2
C75 C 0.4273(11) 0.5448(6) 0.5949(9) 0.122(5) Uani 0.458(4) 1 d . U P B 2
H164 H 0.4843 0.5499 0.6001 0.183 Uiso 0.458(4) 1 calc R U P B 2
H165 H 0.4195 0.5279 0.6400 0.183 Uiso 0.458(4) 1 calc R U P B 2
H166 H 0.4049 0.5195 0.5531 0.183 Uiso 0.458(4) 1 calc R U P B 2
C76 C 0.3568(11) 0.6413(7) 0.4756(11) 0.106(5) Uani 0.458(4) 1 d . U P B 2
H167 H 0.3300 0.6783 0.4712 0.159 Uiso 0.458(4) 1 calc R U P B 2
H168 H 0.4072 0.6453 0.4625 0.159 Uiso 0.458(4) 1 calc R U P B 2
H169 H 0.3227 0.6140 0.4423 0.159 Uiso 0.458(4) 1 calc R U P B 2
C77 C 0.2693(10) 0.6001(7) 0.5694(10) 0.140(5) Uani 0.458(4) 1 d . U P B 2
H170 H 0.2402 0.6362 0.5607 0.209 Uiso 0.458(4) 1 calc R U P B 2
H171 H 0.2483 0.5743 0.5279 0.209 Uiso 0.458(4) 1 calc R U P B 2
H172 H 0.2629 0.5827 0.6148 0.209 Uiso 0.458(4) 1 calc R U P B 2
Si12 Si 0.3842(4) 0.6810(3) 0.7283(3) 0.0665(18) Uani 0.458(4) 1 d . . P B 2
C78 C 0.3949(14) 0.6213(10) 0.7838(16) 0.121(11) Uani 0.458(4) 1 d . . P B 2
H173 H 0.3629 0.5901 0.7565 0.182 Uiso 0.458(4) 1 calc R U P B 2
H174 H 0.4509 0.6099 0.7987 0.182 Uiso 0.458(4) 1 calc R U P B 2
H175 H 0.3770 0.6299 0.8277 0.182 Uiso 0.458(4) 1 calc R U P B 2
C79 C 0.4479(8) 0.7273(9) 0.7931(8) 0.130(7) Uani 0.458(4) 1 d . . P B 2
H176 H 0.4493 0.7648 0.7705 0.195 Uiso 0.458(4) 1 calc R U P B 2
H177 H 0.4277 0.7313 0.8367 0.195 Uiso 0.458(4) 1 calc R U P B 2
H178 H 0.5016 0.7113 0.8077 0.195 Uiso 0.458(4) 1 calc R U P B 2
C80 C 0.2825(5) 0.7094(4) 0.7025(6) 0.061(2) Uani 0.458(4) 1 d . . P B 2
H179 H 0.2803 0.7431 0.6712 0.091 Uiso 0.458(4) 1 calc R U P B 2
H180 H 0.2460 0.6803 0.6754 0.091 Uiso 0.458(4) 1 calc R U P B 2
H181 H 0.2670 0.7200 0.7471 0.091 Uiso 0.458(4) 1 calc R U P B 2
Si13 Si 0.6491(4) 0.8713(3) 0.5598(5) 0.0732(18) Uani 0.458(4) 1 d . . P B 2
C81 C 0.7070(5) 0.8192(6) 0.5342(6) 0.098(4) Uani 0.458(4) 1 d . U P B 2
H182 H 0.7482 0.8066 0.5776 0.147 Uiso 0.458(4) 1 calc R U P B 2
H183 H 0.6734 0.7867 0.5130 0.147 Uiso 0.458(4) 1 calc R U P B 2
H184 H 0.7320 0.8347 0.4975 0.147 Uiso 0.458(4) 1 calc R U P B 2
C82 C 0.7183(9) 0.9379(8) 0.6011(11) 0.149(6) Uani 0.458(4) 1 d . U P B 2
H185 H 0.6860 0.9676 0.6158 0.224 Uiso 0.458(4) 1 calc R U P B 2
H186 H 0.7602 0.9257 0.6443 0.224 Uiso 0.458(4) 1 calc R U P B 2
H187 H 0.7425 0.9530 0.5636 0.224 Uiso 0.458(4) 1 calc R U P B 2
C83 C 0.5708(8) 0.8937(9) 0.4739(8) 0.121(5) Uani 0.458(4) 1 d . U P B 2
H188 H 0.5370 0.9232 0.4866 0.182 Uiso 0.458(4) 1 calc R U P B 2
H189 H 0.5967 0.9088 0.4376 0.182 Uiso 0.458(4) 1 calc R U P B 2
H190 H 0.5381 0.8607 0.4530 0.182 Uiso 0.458(4) 1 calc R U P B 2
Si14 Si 0.5805(4) 0.9081(3) 0.6931(4) 0.0776(19) Uani 0.458(4) 1 d . . P B 2
C84 C 0.6736(12) 0.9373(9) 0.7480(9) 0.064(4) Uani 0.458(4) 1 d . . P B 2
H191 H 0.6628 0.9692 0.7776 0.097 Uiso 0.458(4) 1 calc R U P B 2
H192 H 0.7033 0.9078 0.7807 0.097 Uiso 0.458(4) 1 calc R U P B 2
H193 H 0.7052 0.9509 0.7154 0.097 Uiso 0.458(4) 1 calc R U P B 2
C85 C 0.5166(10) 0.8844(9) 0.7508(11) 0.137(10) Uani 0.458(4) 1 d . . P B 2
H194 H 0.5072 0.9163 0.7811 0.205 Uiso 0.458(4) 1 calc R U P B 2
H195 H 0.4657 0.8711 0.7192 0.205 Uiso 0.458(4) 1 calc R U P B 2
H196 H 0.5427 0.8533 0.7829 0.205 Uiso 0.458(4) 1 calc R U P B 2
C86 C 0.5410(9) 0.9718(6) 0.6454(16) 0.187(13) Uani 0.458(4) 1 d . . P B 2
H197 H 0.5344 1.0006 0.6811 0.280 Uiso 0.458(4) 1 calc R U P B 2
H198 H 0.5776 0.9861 0.6181 0.280 Uiso 0.458(4) 1 calc R U P B 2
H199 H 0.4893 0.9636 0.6110 0.280 Uiso 0.458(4) 1 calc R U P B 2

loop_
_atom_site_aniso_label
_atom_site_aniso_U_11
_atom_site_aniso_U_22
_atom_site_aniso_U_33
_atom_site_aniso_U_23
_atom_site_aniso_U_13
_atom_site_aniso_U_12
Si1 0.0507(6) 0.0790(7) 0.0390(5) 0.0186(5) 0.0184(4) 0.0192(5)
C1 0.073(3) 0.076(3) 0.044(2) 0.0149(19) 0.0196(19) 0.027(2)
C2 0.085(3) 0.072(3) 0.037(2) 0.0087(18) 0.0114(19) 0.032(2)
Si2 0.0534(6) 0.0490(5) 0.0345(5) 0.0090(4) 0.0083(4) 0.0104(4)
C3 0.0478(19) 0.068(2) 0.0398(19) 0.0106(17) 0.0162(15) 0.0059(17)
C4 0.0466(19) 0.065(2) 0.0428(19) 0.0176(17) 0.0154(15) 0.0136(17)
C5 0.107(4) 0.103(4) 0.061(3) 0.016(3) 0.039(3) 0.045(3)
C6 0.064(5) 0.182(10) 0.049(4) 0.001(5) 0.018(4) 0.039(6)
C7 0.162(6) 0.137(5) 0.046(3) 0.000(3) -0.010(3) 0.094(5)
C8 0.085(6) 0.098(6) 0.034(4) -0.002(4) 0.007(4) 0.054(5)
C9 0.053(2) 0.099(3) 0.049(2) 0.002(2) 0.0080(18) -0.002(2)
C10 0.055(4) 0.052(4) 0.044(3) 0.006(3) 0.002(3) -0.001(3)
C11 0.057(2) 0.085(3) 0.057(2) 0.035(2) 0.0283(19) 0.029(2)
C12 0.045(3) 0.122(7) 0.123(6) 0.086(5) 0.019(4) 0.005(4)
C13 0.0480(19) 0.068(2) 0.0362(18) 0.0107(16) 0.0177(15) 0.0132(17)
C14 0.0428(18) 0.063(2) 0.0345(17) 0.0014(15) 0.0126(14) 0.0050(16)
C15 0.0432(18) 0.052(2) 0.0449(19) -0.0043(15) 0.0153(15) 0.0020(15)
C16 0.0448(19) 0.052(2) 0.052(2) -0.0058(16) 0.0193(16) 0.0031(15)
C17 0.049(2) 0.058(2) 0.059(2) 0.0014(18) 0.0252(17) 0.0003(17)
C18 0.059(2) 0.063(2) 0.044(2) 0.0122(17) 0.0235(17) 0.0123(18)
C19 0.0366(17) 0.066(2) 0.0401(18) 0.0059(16) 0.0102(14) 0.0075(16)
Si3 0.0456(5) 0.0761(7) 0.0406(5) 0.0123(5) 0.0123(4) 0.0051(5)
C20 0.071(3) 0.088(3) 0.075(3) 0.026(2) 0.041(2) 0.021(2)
C21 0.056(3) 0.135(5) 0.082(3) 0.059(3) 0.025(2) 0.029(3)
C22 0.116(4) 0.116(4) 0.040(2) 0.003(3) 0.006(2) -0.030(3)
Si4 0.0515(6) 0.0777(8) 0.0555(7) -0.0050(6) 0.0106(5) -0.0038(5)
C23 0.060(4) 0.054(4) 0.077(6) -0.010(4) -0.004(4) -0.003(3)
C24 0.062(5) 0.081(5) 0.057(5) -0.006(4) -0.002(4) 0.006(4)
C25 0.068(6) 0.106(7) 0.099(7) 0.016(6) 0.005(5) -0.036(5)
C26 0.0417(18) 0.047(2) 0.081(3) -0.0144(19) 0.0238(18) -0.0038(15)
C27 0.046(2) 0.063(3) 0.097(3) -0.029(2) 0.026(2) -0.0006(18)
C28 0.046(2) 0.072(3) 0.081(3) -0.004(2) 0.010(2) 0.0007(19)
C29 0.051(2) 0.062(3) 0.109(4) -0.011(2) 0.038(2) -0.0014(19)
C30 0.065(3) 0.067(3) 0.076(3) 0.027(2) 0.035(2) 0.017(2)
Si5 0.0985(10) 0.0500(7) 0.0989(11) 0.0114(7) 0.0317(8) 0.0223(7)
C31 0.193(7) 0.064(3) 0.077(4) -0.006(3) 0.040(4) 0.025(4)
C32 0.089(4) 0.075(3) 0.144(6) 0.018(3) 0.010(4) 0.023(3)
C33 0.126(5) 0.053(3) 0.156(6) 0.003(3) 0.051(5) 0.021(3)
Si6 0.0876(10) 0.1185(13) 0.0983(11) 0.0494(10) 0.0477(9) 0.0002(9)
C34 0.157(7) 0.155(7) 0.162(7) 0.064(6) 0.120(6) 0.028(5)
C35 0.084(4) 0.110(5) 0.143(6) 0.070(4) 0.035(4) 0.015(3)
C36 0.207(9) 0.261(11) 0.080(5) 0.058(6) 0.038(5) -0.093(8)
C37 0.0497(18) 0.0373(16) 0.0264(15) 0.0009(12) 0.0071(13) -0.0007(13)
C38 0.057(2) 0.0347(17) 0.0369(17) 0.0011(13) 0.0061(15) -0.0057(14)
C39 0.053(2) 0.0442(19) 0.0382(18) -0.0009(14) -0.0001(15) -0.0114(15)
C40 0.0509(19) 0.0407(17) 0.0324(16) -0.0014(13) 0.0053(14) 0.0023(14)
C41 0.0535(19) 0.0348(16) 0.0427(18) 0.0042(14) 0.0111(15) -0.0011(14)
C42 0.0492(18) 0.0355(16) 0.0372(17) 0.0016(13) 0.0124(14) -0.0025(14)
C43 0.079(9) 0.020(8) 0.040(6) 0.004(6) 0.001(5) -0.015(5)
Si7 0.090(2) 0.0391(11) 0.0478(13) -0.0096(9) 0.0147(13) -0.0147(13)
C44 0.103(7) 0.072(6) 0.115(8) -0.048(5) -0.027(6) 0.030(5)
C45 0.179(10) 0.067(6) 0.141(9) 0.016(6) -0.042(9) -0.046(8)
C46 0.099(8) 0.059(6) 0.086(7) -0.006(5) -0.026(6) -0.025(5)
Si8 0.0509(14) 0.0483(14) 0.051(2) 0.0095(15) 0.0198(17) -0.0106(10)
C47 0.150(11) 0.077(7) 0.065(6) 0.014(5) 0.063(7) 0.023(7)
C48 0.164(14) 0.053(7) 0.059(6) 0.023(5) 0.045(7) 0.029(7)
C49 0.055(5) 0.217(16) 0.088(8) 0.054(9) 0.023(5) -0.031(7)
C50 0.057(2) 0.045(2) 0.049(2) -0.0019(16) -0.0037(17) 0.0035(16)
C51 0.069(3) 0.050(2) 0.059(2) 0.0042(18) -0.002(2) 0.0115(19)
C52 0.051(2) 0.087(3) 0.106(4) 0.019(3) 0.007(2) 0.009(2)
C53 0.123(4) 0.058(3) 0.064(3) -0.005(2) -0.039(3) 0.005(3)
C54 0.0487(19) 0.0395(18) 0.055(2) 0.0097(15) 0.0083(16) -0.0053(15)
Si9 0.055(2) 0.056(2) 0.0622(16) 0.0205(16) 0.0274(15) 0.0099(14)
C55 0.117(7) 0.213(11) 0.118(8) 0.045(8) 0.037(7) -0.023(8)
C56 0.062(6) 0.218(12) 0.133(8) 0.048(9) 0.042(5) -0.027(8)
C57 0.108(7) 0.209(12) 0.147(9) 0.116(8) 0.065(7) 0.021(9)
Si10 0.0547(15) 0.0318(12) 0.0346(13) 0.0046(10) 0.0063(11) -0.0032(9)
C58 0.099(10) 0.053(5) 0.059(6) 0.002(4) 0.049(7) 0.005(5)
C59 0.070(7) 0.088(9) 0.064(9) -0.020(8) -0.009(8) -0.023(6)
C60 0.054(5) 0.040(4) 0.072(5) -0.001(3) 0.010(4) 0.009(3)
C61 0.189(12) 0.199(13) 0.114(8) 0.050(9) 0.085(9) 0.035(10)
C62 0.213(11) 0.187(11) 0.085(7) 0.043(8) 0.086(8) 0.050(9)
C63 0.238(11) 0.193(11) 0.079(7) 0.038(8) 0.088(8) 0.063(9)
C64 0.277(12) 0.184(12) 0.105(10) 0.026(8) 0.059(9) 0.071(10)
C65 0.312(14) 0.191(13) 0.129(11) 0.016(9) 0.041(11) 0.081(12)
C66 0.331(17) 0.207(15) 0.163(13) 0.013(12) 0.022(13) 0.071(15)
C67 0.116(12) 0.103(12) 0.064(8) -0.020(8) 0.004(8) 0.033(10)
C68 0.150(14) 0.104(11) 0.132(13) -0.032(10) 0.016(11) 0.030(10)
C69 0.063(7) 0.122(11) 0.066(8) -0.047(7) 0.014(6) 0.020(7)
C70 0.049(6) 0.049(7) 0.032(6) 0.003(4) 0.020(5) 0.013(5)
C71 0.22(2) 0.070(9) 0.092(11) -0.036(8) 0.085(14) -0.039(12)
C72 0.067(7) 0.106(12) 0.062(8) -0.034(8) 0.023(6) -0.009(7)
C73 0.061(8) 0.161(16) 0.098(13) -0.047(11) 0.015(8) -0.003(9)
C74 0.044(8) 0.031(13) 0.074(14) 0.001(8) -0.015(7) -0.012(6)
Si11 0.082(2) 0.0397(14) 0.118(3) -0.0149(15) 0.059(2) -0.0138(14)
C75 0.145(10) 0.062(6) 0.126(8) -0.046(6) -0.021(9) 0.028(7)
C76 0.124(11) 0.066(8) 0.096(9) -0.045(7) -0.027(8) 0.016(7)
C77 0.144(9) 0.104(8) 0.144(9) -0.021(7) -0.008(8) -0.025(7)
Si12 0.0390(17) 0.105(5) 0.060(3) 0.030(3) 0.023(2) 0.009(2)
C78 0.078(10) 0.094(17) 0.20(3) 0.091(16) 0.055(13) 0.016(10)
C79 0.082(9) 0.25(2) 0.066(9) -0.044(11) 0.041(7) -0.053(11)
C80 0.055(5) 0.068(6) 0.064(6) 0.017(5) 0.024(5) 0.014(4)
Si13 0.055(3) 0.073(4) 0.094(4) 0.044(3) 0.024(2) -0.006(3)
C81 0.033(4) 0.201(10) 0.065(6) 0.046(6) 0.023(4) -0.002(6)
C82 0.084(8) 0.173(12) 0.168(10) 0.096(10) -0.008(8) -0.073(9)
C83 0.063(6) 0.203(12) 0.093(8) 0.083(8) 0.012(6) -0.012(8)
Si14 0.053(2) 0.044(3) 0.121(5) -0.031(3) -0.003(4) 0.0038(19)
C84 0.054(7) 0.058(7) 0.073(12) -0.017(8) 0.004(9) 0.003(5)
C85 0.052(7) 0.20(2) 0.16(2) -0.142(17) 0.030(11) -0.017(12)
C86 0.078(10) 0.048(7) 0.39(4) -0.063(13) -0.013(15) 0.012(7)

loop_
_atom_type_symbol
_atom_type_description
_atom_type_scat_dispersion_real
_atom_type_scat_dispersion_imag
_atom_type_scat_source
C C 0.0033 0.0016 'International Tables Vol C Tables 4.2.6.8 and 6.1.1.4'
H H 0.0000 0.0000 'International Tables Vol C Tables 4.2.6.8 and 6.1.1.4'
Si Si 0.0817 0.0704 'International Tables Vol C Tables 4.2.6.8 and 6.1.1.4'

loop_
_geom_angle_atom_site_label_1
_geom_angle_atom_site_label_2
_geom_angle_atom_site_label_3
_geom_angle
C3 Si1 C4 51.33(17)
C3 Si1 C13 126.55(18)
C4 Si1 C13 130.25(15)
C3 Si1 C1 107.51(17)
C4 Si1 C1 105.74(18)
C13 Si1 C1 117.92(17)
C3 Si1 Si2 44.67(12)
C4 Si1 Si2 44.92(11)
C13 Si1 Si2 170.98(13)
C1 Si1 Si2 70.47(13)
C2 C1 C5 122.0(4)
C2 C1 Si1 109.6(3)
C5 C1 Si1 128.4(3)
C1 C2 C7 121.6(4)
C1 C2 Si2 110.0(3)
C7 C2 Si2 128.4(3)
C3 Si2 C4 51.51(17)
C3 Si2 C37 127.10(16)
C4 Si2 C37 131.31(15)
C3 Si2 C2 106.87(19)
C4 Si2 C2 105.79(17)
C37 Si2 C2 117.17(16)
C3 Si2 Si1 44.91(12)
C4 Si2 Si1 45.05(11)
C37 Si2 Si1 171.92(11)
C2 Si2 Si1 69.95(13)
C9 C3 C4 127.0(3)
C9 C3 Si2 136.0(3)
C4 C3 Si2 64.51(19)
C9 C3 Si1 133.6(3)
C4 C3 Si1 64.5(2)
Si2 C3 Si1 90.42(18)
C11 C4 C3 127.0(4)
C11 C4 Si2 134.1(3)
C3 C4 Si2 63.99(18)
C11 C4 Si1 135.9(3)
C3 C4 Si1 64.18(18)
Si2 C4 Si1 90.02(15)
C67 C5 C1 114.3(9)
C6 C5 C1 122.2(5)
C8 C7 C2 121.7(5)
C2 C7 C68 105.8(7)
C69 C9 C3 110.3(6)
C10 C9 C3 120.4(4)
C4 C11 C70 109.6(5)
C4 C11 C12 113.4(5)
C14 C13 C18 118.2(3)
C14 C13 Si1 120.3(3)
C18 C13 Si1 120.4(3)
C15 C14 C13 120.0(3)
C15 C14 C19 117.0(3)
C13 C14 C19 122.8(3)
C16 C15 C14 122.5(3)
C17 C16 C15 117.1(3)
C17 C16 C26 123.2(3)
C15 C16 C26 119.5(3)
C16 C17 C18 122.9(4)
C17 C18 C13 118.9(3)
C17 C18 C30 116.9(4)
C13 C18 C30 124.0(3)
C14 C19 Si4 115.2(2)
C14 C19 Si3 109.4(2)
Si4 C19 Si3 117.4(2)
C22 Si3 C20 108.4(3)
C22 Si3 C21 108.1(3)
C20 Si3 C21 107.0(2)
C22 Si3 C19 109.8(2)
C20 Si3 C19 109.55(19)
C21 Si3 C19 113.8(2)
C73 Si4 C71 114.8(10)
C73 Si4 C72 113.6(7)
C71 Si4 C72 105.0(7)
C73 Si4 C19 103.4(5)
C71 Si4 C19 112.8(5)
C23 Si4 C19 115.1(2)
C72 Si4 C19 107.2(4)
C23 Si4 C24 108.2(4)
C19 Si4 C24 111.1(3)
C23 Si4 C25 105.5(5)
C19 Si4 C25 113.4(4)
C24 Si4 C25 102.7(4)
C29 C26 C16 112.6(3)
C29 C26 C27 109.3(3)
C16 C26 C27 109.8(3)
C29 C26 C28 108.2(3)
C16 C26 C28 107.8(3)
C27 C26 C28 109.0(4)
C18 C30 Si6 117.9(3)
C18 C30 Si5 110.3(3)
Si6 C30 Si5 111.2(2)
C32 Si5 C31 104.5(3)
C32 Si5 C33 107.5(3)
C31 Si5 C33 109.2(3)
C32 Si5 C30 113.9(3)
C31 Si5 C30 111.6(2)
C33 Si5 C30 109.9(3)
C36 Si6 C34 106.3(5)
C36 Si6 C30 111.8(3)
C34 Si6 C30 113.7(3)
C36 Si6 C35 107.4(4)
C34 Si6 C35 108.1(3)
C30 Si6 C35 109.2(3)
C38 C37 C42 117.4(3)
C38 C37 Si2 120.8(2)
C42 C37 Si2 119.6(2)
C39 C38 C37 119.6(3)
C39 C38 C74 117.9(11)
C37 C38 C74 121.6(11)
C39 C38 C43 116.9(10)
C37 C38 C43 123.5(10)
C40 C39 C38 122.9(3)
C41 C40 C39 117.0(3)
C41 C40 C50 122.9(3)
C39 C40 C50 120.1(3)
C40 C41 C42 123.0(3)
C41 C42 C37 119.3(3)
C41 C42 C54 117.5(3)
C37 C42 C54 123.1(3)
C38 C43 Si8 104.7(19)
C38 C43 Si7 116.9(14)
Si8 C43 Si7 122.4(15)
C44 Si7 C46 113.9(7)
C44 Si7 C43 116.0(10)
C46 Si7 C43 110.3(10)
C44 Si7 C45 110.8(7)
C46 Si7 C45 100.0(6)
C43 Si7 C45 104.1(9)
C43 Si8 C47 114.3(10)
C43 Si8 C49 110.1(9)
C47 Si8 C49 103.1(8)
C43 Si8 C48 112.5(11)
C47 Si8 C48 113.1(6)
C49 Si8 C48 102.7(8)
C40 C50 C53 109.2(3)
C40 C50 C52 109.9(3)
C53 C50 C52 109.3(4)
C40 C50 C51 112.2(3)
C53 C50 C51 107.9(4)
C52 C50 C51 108.3(4)
C42 C54 Si14 112.9(4)
C42 C54 Si9 116.5(3)
C42 C54 Si13 113.5(4)
Si14 C54 Si13 114.7(3)
C42 C54 Si10 108.4(3)
Si9 C54 Si10 113.9(3)
C57 Si9 C56 122.2(8)
C57 Si9 C54 121.1(5)
C56 Si9 C54 108.2(6)
C57 Si9 C55 93.7(9)
C56 Si9 C55 103.2(8)
C54 Si9 C55 103.0(5)
C58 Si10 C59 103.8(7)
C58 Si10 C60 103.7(6)
C59 Si10 C60 114.7(7)
C58 Si10 C54 111.2(5)
C59 Si10 C54 110.6(7)
C60 Si10 C54 112.3(3)
C63 C62 C61 111.7(9)
C64 C63 C62 118.8(9)
C63 C64 C65 118.8(11)
C64 C65 C66 114.3(10)
C38 C74 Si11 115.8(19)
C38 C74 Si12 113(2)
Si11 C74 Si12 106.5(14)
C75 Si11 C77 106.8(8)
C75 Si11 C74 111.5(10)
C77 Si11 C74 121.9(11)
C75 Si11 C76 114.1(8)
C77 Si11 C76 92.5(8)
C74 Si11 C76 108.8(10)
C78 Si12 C79 97.7(12)
C78 Si12 C80 113.4(9)
C79 Si12 C80 110.0(8)
C78 Si12 C74 112.6(13)
C79 Si12 C74 104.7(11)
C80 Si12 C74 116.4(9)
C81 Si13 C83 107.5(9)
C81 Si13 C54 116.4(5)
C83 Si13 C54 109.6(6)
C81 Si13 C82 108.9(9)
C83 Si13 C82 109.8(8)
C54 Si13 C82 104.5(7)
C54 Si14 C86 116.8(9)
C54 Si14 C84 111.1(7)
C86 Si14 C84 97.9(8)
C54 Si14 C85 109.2(7)
C86 Si14 C85 109.7(11)
C84 Si14 C85 111.7(9)

loop_
_geom_bond_atom_site_label_1
_geom_bond_atom_site_label_2
_geom_bond_distance
Si1 C3 1.860(4)
Si1 C4 1.865(4)
Si1 C13 1.879(4)
Si1 C1 1.882(4)
Si1 Si2 2.6349(14)
C1 C2 1.358(6)
C1 C5 1.528(6)
C2 C7 1.525(6)
C2 Si2 1.890(4)
Si2 C3 1.853(4)
Si2 C4 1.861(3)
Si2 C37 1.869(3)
C3 C9 1.513(6)
C3 C4 1.613(5)
C4 C11 1.512(5)
C5 C67 1.307(16)
C5 C6 1.424(9)
C7 C8 1.422(8)
C7 C68 1.813(18)
C9 C69 1.414(12)
C9 C10 1.498(7)
C11 C70 1.571(10)
C11 C12 1.588(9)
C13 C14 1.413(5)
C13 C18 1.424(5)
C14 C15 1.394(5)
C14 C19 1.520(5)
C15 C16 1.391(5)
C16 C17 1.390(5)
C16 C26 1.530(5)
C17 C18 1.405(5)
C18 C30 1.529(6)
C19 Si4 1.899(4)
C19 Si3 1.903(3)
Si3 C22 1.851(5)
Si3 C20 1.860(4)
Si3 C21 1.880(5)
Si4 C73 1.798(14)
Si4 C71 1.806(16)
Si4 C23 1.860(8)
Si4 C72 1.895(11)
Si4 C24 1.906(7)
Si4 C25 1.930(9)
C26 C29 1.517(5)
C26 C27 1.534(5)
C26 C28 1.550(6)
C30 Si6 1.890(4)
C30 Si5 1.921(5)
Si5 C32 1.854(6)
Si5 C31 1.857(6)
Si5 C33 1.878(5)
Si6 C36 1.817(8)
Si6 C34 1.858(7)
Si6 C35 1.897(7)
C37 C38 1.423(5)
C37 C42 1.425(4)
C38 C39 1.391(5)
C38 C74 1.44(3)
C38 C43 1.59(3)
C39 C40 1.384(5)
C40 C41 1.381(5)
C40 C50 1.527(5)
C41 C42 1.396(5)
C42 C54 1.515(5)
C43 Si8 1.79(3)
C43 Si7 1.87(3)
Si7 C44 1.757(13)
Si7 C46 1.852(15)
Si7 C45 1.945(14)
Si8 C47 1.869(11)
Si8 C49 1.884(11)
Si8 C48 1.956(18)
C50 C53 1.528(6)
C50 C52 1.530(6)
C50 C51 1.538(5)
C54 Si14 1.772(8)
C54 Si9 1.834(7)
C54 Si13 1.993(8)
C54 Si10 2.003(7)
Si9 C57 1.731(14)
Si9 C56 1.756(13)
Si9 C55 2.007(18)
Si10 C58 1.820(11)
Si10 C59 1.90(2)
Si10 C60 1.949(9)
C61 C62 1.540(9)
C62 C63 1.511(10)
C63 C64 1.465(9)
C64 C65 1.502(10)
C65 C66 1.521(10)
C74 Si11 1.98(4)
C74 Si12 2.02(4)
Si11 C75 1.820(13)
Si11 C77 1.878(18)
Si11 C76 1.99(2)
Si12 C78 1.73(2)
Si12 C79 1.785(15)
Si12 C80 1.836(11)
Si13 C81 1.734(14)
Si13 C83 1.894(15)
Si13 C82 2.004(19)
Si14 C86 1.786(19)
Si14 C84 1.81(2)
Si14 C85 1.84(2)

loop_
_geom_torsion_atom_site_label_1
_geom_torsion_atom_site_label_2
_geom_torsion_atom_site_label_3
_geom_torsion_atom_site_label_4
_geom_torsion
C3 Si1 C1 C2 -24.2(4)
C4 Si1 C1 C2 29.5(4)
C13 Si1 C1 C2 -175.1(3)
Si2 Si1 C1 C2 1.2(3)
C3 Si1 C1 C5 156.5(5)
C4 Si1 C1 C5 -149.7(5)
C13 Si1 C1 C5 5.6(6)
Si2 Si1 C1 C5 -178.0(5)
C5 C1 C2 C7 -2.1(8)
Si1 C1 C2 C7 178.6(5)
C5 C1 C2 Si2 177.6(4)
Si1 C1 C2 Si2 -1.7(4)
C1 C2 Si2 C3 27.3(4)
C7 C2 Si2 C3 -153.1(5)
C1 C2 Si2 C4 -26.6(4)
C7 C2 Si2 C4 153.1(5)
C1 C2 Si2 C37 177.1(3)
C7 C2 Si2 C37 -3.3(6)
C1 C2 Si2 Si1 1.2(3)
C7 C2 Si2 Si1 -179.1(6)
C4 Si2 C3 C9 -117.7(5)
C37 Si2 C3 C9 -0.6(5)
C2 Si2 C3 C9 145.2(4)
Si1 Si2 C3 C9 -179.0(5)
C37 Si2 C3 C4 117.1(2)
C2 Si2 C3 C4 -97.0(2)
Si1 Si2 C3 C4 -61.27(19)
C4 Si2 C3 Si1 61.27(19)
C37 Si2 C3 Si1 178.40(14)
C2 Si2 C3 Si1 -35.7(2)
C4 Si1 C3 C9 117.8(4)
C13 Si1 C3 C9 1.9(5)
C1 Si1 C3 C9 -145.8(4)
Si2 Si1 C3 C9 179.0(5)
C13 Si1 C3 C4 -115.9(2)
C1 Si1 C3 C4 96.4(2)
Si2 Si1 C3 C4 61.29(18)
C4 Si1 C3 Si2 -61.29(18)
C13 Si1 C3 Si2 -177.19(15)
C1 Si1 C3 Si2 35.1(2)
C9 C3 C4 C11 2.6(6)
Si2 C3 C4 C11 -127.0(4)
Si1 C3 C4 C11 129.3(4)
C9 C3 C4 Si2 129.7(4)
Si1 C3 C4 Si2 -103.68(15)
C9 C3 C4 Si1 -126.7(4)
Si2 C3 C4 Si1 103.68(15)
C3 Si2 C4 C11 117.3(5)
C37 Si2 C4 C11 8.2(6)
C2 Si2 C4 C11 -143.5(5)
Si1 Si2 C4 C11 178.3(6)
C37 Si2 C4 C3 -109.1(2)
C2 Si2 C4 C3 99.2(2)
Si1 Si2 C4 C3 61.00(18)
C3 Si2 C4 Si1 -61.00(18)
C37 Si2 C4 Si1 -170.10(15)
C2 Si2 C4 Si1 38.2(2)
C3 Si1 C4 C11 -117.4(5)
C13 Si1 C4 C11 -8.6(6)
C1 Si1 C4 C11 142.5(5)
Si2 Si1 C4 C11 -178.3(6)
C13 Si1 C4 C3 108.8(3)
C1 Si1 C4 C3 -100.1(2)
Si2 Si1 C4 C3 -60.83(18)
C3 Si1 C4 Si2 60.83(18)
C13 Si1 C4 Si2 169.62(19)
C1 Si1 C4 Si2 -39.2(2)
C2 C1 C5 C67 -73.1(9)
Si1 C1 C5 C67 106.1(9)
C2 C1 C5 C6 -176.5(7)
Si1 C1 C5 C6 2.7(10)
C1 C2 C7 C8 -171.9(8)
Si2 C2 C7 C8 8.5(11)
C1 C2 C7 C68 82.8(8)
Si2 C2 C7 C68 -96.8(7)
C4 C3 C9 C69 -38.9(8)
Si2 C3 C9 C69 51.3(8)
Si1 C3 C9 C69 -127.3(7)
C4 C3 C9 C10 50.4(6)
Si2 C3 C9 C10 140.6(4)
Si1 C3 C9 C10 -38.0(6)
C3 C4 C11 C70 49.9(7)
Si2 C4 C11 C70 -38.0(7)
Si1 C4 C11 C70 139.5(6)
C3 C4 C11 C12 175.5(4)
Si2 C4 C11 C12 87.5(5)
Si1 C4 C11 C12 -94.9(5)
C3 Si1 C13 C14 126.3(3)
C4 Si1 C13 C14 59.4(4)
C1 Si1 C13 C14 -88.9(3)
C3 Si1 C13 C18 -66.2(3)
C4 Si1 C13 C18 -133.2(3)
C1 Si1 C13 C18 78.5(4)
C18 C13 C14 C15 -7.0(5)
Si1 C13 C14 C15 160.7(3)
C18 C13 C14 C19 168.2(3)
Si1 C13 C14 C19 -24.1(5)
C13 C14 C15 C16 2.1(5)
C19 C14 C15 C16 -173.4(3)
C14 C15 C16 C17 2.7(5)
C14 C15 C16 C26 178.0(3)
C15 C16 C17 C18 -2.6(6)
C26 C16 C17 C18 -177.7(4)
C16 C17 C18 C13 -2.3(6)
C16 C17 C18 C30 172.2(4)
C14 C13 C18 C17 7.0(5)
Si1 C13 C18 C17 -160.6(3)
C14 C13 C18 C30 -167.1(4)
Si1 C13 C18 C30 25.3(5)
C15 C14 C19 Si4 -71.4(4)
C13 C14 C19 Si4 113.3(3)
C15 C14 C19 Si3 63.5(4)
C13 C14 C19 Si3 -111.9(3)
C14 C19 Si4 C73 -113.7(8)
Si3 C19 Si4 C73 115.2(8)
C14 C19 Si4 C71 121.7(9)
Si3 C19 Si4 C71 -9.4(9)
C14 C19 Si4 C23 42.1(5)
Si3 C19 Si4 C23 -89.0(4)
C14 C19 Si4 C72 6.6(6)
Si3 C19 Si4 C72 -124.5(6)
C14 C19 Si4 C24 -81.3(4)
Si3 C19 Si4 C24 147.6(4)
C14 C19 Si4 C25 163.7(4)
Si3 C19 Si4 C25 32.5(4)
C17 C16 C26 C29 -10.0(5)
C15 C16 C26 C29 175.1(4)
C17 C16 C26 C27 -132.1(4)
C15 C16 C26 C27 53.0(5)
C17 C16 C26 C28 109.3(4)
C15 C16 C26 C28 -65.6(4)
C17 C18 C30 Si6 67.1(5)
C13 C18 C30 Si6 -118.7(4)
C17 C18 C30 Si5 -62.2(4)
C13 C18 C30 Si5 112.0(4)
C18 C30 Si6 C36 64.6(5)
Si5 C30 Si6 C36 -166.5(4)
C18 C30 Si6 C34 -55.8(5)
Si5 C30 Si6 C34 73.1(4)
C18 C30 Si6 C35 -176.6(3)
Si5 C30 Si6 C35 -47.8(3)
C3 Si2 C37 C38 -139.0(3)
C4 Si2 C37 C38 -71.0(3)
C2 Si2 C37 C38 78.1(3)
C3 Si2 C37 C42 58.1(3)
C4 Si2 C37 C42 126.2(3)
C2 Si2 C37 C42 -84.7(3)
C42 C37 C38 C39 8.1(5)
Si2 C37 C38 C39 -155.1(3)
C42 C37 C38 C74 -161.2(19)
Si2 C37 C38 C74 35.5(19)
C42 C37 C38 C43 -172.4(14)
Si2 C37 C38 C43 24.4(14)
C37 C38 C39 C40 -1.1(5)
C74 C38 C39 C40 168.6(18)
C43 C38 C39 C40 179.3(13)
C38 C39 C40 C41 -5.7(5)
C38 C39 C40 C50 175.1(3)
C39 C40 C41 C42 5.5(5)
C50 C40 C41 C42 -175.4(3)
C40 C41 C42 C37 1.5(5)
C40 C41 C42 C54 -175.5(3)
C38 C37 C42 C41 -8.3(5)
Si2 C37 C42 C41 155.1(3)
C38 C37 C42 C54 168.6(3)
Si2 C37 C42 C54 -28.0(4)
C39 C38 C43 Si8 -69.0(14)
C37 C38 C43 Si8 111.4(12)
C39 C38 C43 Si7 69.9(19)
C37 C38 C43 Si7 -109.6(14)
C38 C43 Si7 C44 77.5(18)
Si8 C43 Si7 C44 -151.3(13)
C38 C43 Si7 C46 -54.0(19)
Si8 C43 Si7 C46 77.3(16)
C38 C43 Si7 C45 -160.4(15)
Si8 C43 Si7 C45 -29.2(18)
C38 C43 Si8 C47 -25.7(16)
Si7 C43 Si8 C47 -161.8(12)
C38 C43 Si8 C49 89.7(14)
Si7 C43 Si8 C49 -46.4(18)
C38 C43 Si8 C48 -156.5(11)
Si7 C43 Si8 C48 67.5(18)
C41 C40 C50 C53 123.6(4)
C39 C40 C50 C53 -57.3(5)
C41 C40 C50 C52 -116.5(4)
C39 C40 C50 C52 62.6(5)
C41 C40 C50 C51 4.0(5)
C39 C40 C50 C51 -176.9(3)
C41 C42 C54 Si14 56.8(4)
C37 C42 C54 Si14 -120.1(4)
C41 C42 C54 Si9 -60.5(4)
C37 C42 C54 Si9 122.6(3)
C41 C42 C54 Si13 -76.0(4)
C37 C42 C54 Si13 107.1(4)
C41 C42 C54 Si10 69.6(4)
C37 C42 C54 Si10 -107.3(3)
C42 C54 Si9 C57 66.5(10)
Si10 C54 Si9 C57 -60.9(10)
C42 C54 Si9 C56 -144.9(7)
Si10 C54 Si9 C56 87.7(8)
C42 C54 Si9 C55 -36.1(6)
Si10 C54 Si9 C55 -163.4(5)
C61 C62 C63 C64 -171.8(13)
C62 C63 C64 C65 -124(2)
C63 C64 C65 C66 -140(2)
C39 C38 C74 Si11 56(2)
C37 C38 C74 Si11 -134.6(11)
C39 C38 C74 Si12 -67.6(19)
C37 C38 C74 Si12 101.9(14)
C42 C54 Si14 C86 -87.7(8)
Si13 C54 Si14 C86 44.5(9)
C42 C54 Si14 C84 161.2(7)
Si13 C54 Si14 C84 -66.6(8)
C42 C54 Si14 C85 37.5(8)
Si13 C54 Si14 C85 169.6(8)
